data_2202207
loop_
_publ_author_name
'Saraogi, Ishu'
'Mruthyunjayaswamy, B. H. M.'
'Ijare, Omkar B.'
'Jadegoud, Y'
'Guru Row, T. N.'

_publ_section_title
;
 2-[(4-Bromophenyl)amino]-1-phenylethanone
;
_journal_issue 4
_journal_name_full 'Acta Crystallographica Section E'
_journal_page_first o443
_journal_page_last o444
_journal_paper_doi 10.1107/S1600536803004847
_journal_volume 59
_journal_year 2003
_chemical_formula_iupac 'C14 H12 Br N O'
_chemical_formula_moiety 'C14 H12 Br N O'
_chemical_formula_structural 'C14 H12 Br N O'
_chemical_formula_sum 'C14 H12 Br N O'
_chemical_formula_weight 290.15
_chemical_melting_point 439
_chemical_name_common 'p-bromoanilino acetophenone'
_chemical_name_systematic
;
2-[(4-bromophenyl)amino]-1-phenylethanone
;
_space_group_IT_number 2
_symmetry_cell_setting triclinic
_symmetry_space_group_name_Hall '-P 1'
_symmetry_space_group_name_H-M 'P -1'
_atom_sites_solution_hydrogens geom
_atom_sites_solution_primary direct
_atom_sites_solution_secondary difmap
_cell_angle_alpha 99.374(2)
_cell_angle_beta 91.216(2)
_cell_angle_gamma 96.778(2)
_cell_formula_units_Z 2
_cell_length_a 5.7609(9)
_cell_length_b 7.5689(11)
_cell_length_c 14.227(2)
_cell_measurement_reflns_used 903
_cell_measurement_temperature 293(2)
_cell_measurement_theta_max 24.96
_cell_measurement_theta_min 2.75
_cell_volume 607.27(16)
_computing_cell_refinement SMART
_computing_data_collection 'SMART (Bruker, 1998)'
_computing_data_reduction 'SAINT (Bruker, 1998)'
_computing_molecular_graphics
;
ORTEP-3 for Windows (Farrugia, 1997) and CAMERON (Watkin et al., 1996)
in the suite WinGX (Farrugia, 1999)
;
_computing_publication_material 'PLATON (Spek, 1990)'
_computing_structure_refinement 'SHELXL97 (Sheldrick, 1997)'
_computing_structure_solution 'SHELXS97 (Sheldrick, 1997)'
_diffrn_ambient_temperature 293(2)
_diffrn_measured_fraction_theta_full 0.996
_diffrn_measured_fraction_theta_max 0.996
_diffrn_measurement_device_type 'Bruker SMART CCD area-detector'
_diffrn_measurement_method '\f and \w'
_diffrn_radiation_monochromator graphite
_diffrn_radiation_source 'fine-focus sealed tube'
_diffrn_radiation_type MoK\a
_diffrn_radiation_wavelength 0.71073
_diffrn_reflns_av_R_equivalents 0.0432
_diffrn_reflns_av_sigmaI/netI 0.0550
_diffrn_reflns_limit_h_max 6
_diffrn_reflns_limit_h_min -6
_diffrn_reflns_limit_k_max 9
_diffrn_reflns_limit_k_min -9
_diffrn_reflns_limit_l_max 16
_diffrn_reflns_limit_l_min -16
_diffrn_reflns_number 5884
_diffrn_reflns_reduction_process
;
;
_diffrn_reflns_theta_full 25.05
_diffrn_reflns_theta_max 25.05
_diffrn_reflns_theta_min 1.45
_diffrn_standards_decay_% 0
_diffrn_standards_number 0
_exptl_absorpt_coefficient_mu 3.366
_exptl_absorpt_correction_type none
_exptl_crystal_colour 'pale yellow'
_exptl_crystal_density_diffrn 1.587
_exptl_crystal_density_method 'Not Measured'
_exptl_crystal_description rod
_exptl_crystal_F_000 292
_exptl_crystal_size_max .40
_exptl_crystal_size_mid .06
_exptl_crystal_size_min .02
_exptl_crystal_size_rad .04
_refine_diff_density_max 0.382
_refine_diff_density_min -0.400
_refine_ls_abs_structure_details none
_refine_ls_extinction_method none
_refine_ls_goodness_of_fit_ref 1.154
_refine_ls_hydrogen_treatment constr
_refine_ls_matrix_type full
_refine_ls_number_parameters 154
_refine_ls_number_reflns 2133
_refine_ls_number_restraints 0
_refine_ls_restrained_S_all 1.154
_refine_ls_R_factor_all 0.0729
_refine_ls_R_factor_gt 0.0545
_refine_ls_shift/su_max <0.001
_refine_ls_shift/su_mean 0.000
_refine_ls_structure_factor_coef Fsqd
_refine_ls_weighting_details 'calc w=  1/[\s^2^(Fo^2^)+(0.0397P)^2^] where P = (Fo^2^+2Fc^2^)/3'
_refine_ls_weighting_scheme calc
_refine_ls_wR_factor_gt 0.0953
_refine_ls_wR_factor_ref 0.1004
_reflns_number_gt 1748
_reflns_number_total 2133
_reflns_threshold_expression I>2\s(I)
_cod_data_source_file wn6141.cif
_cod_data_source_block I
_cod_database_code 2202207
_cod_database_fobs_code 2202207

loop_
_symmetry_equiv_pos_as_xyz
x,y,z
-x,-y,-z

loop_
_atom_site_label
_atom_site_fract_x
_atom_site_fract_y
_atom_site_fract_z
_atom_site_U_iso_or_equiv
_atom_site_adp_type
_atom_site_calc_flag
_atom_site_refinement_flags
_atom_site_occupancy
_atom_site_disorder_assembly
_atom_site_disorder_group
_atom_site_type_symbol
Br1 0.43743(9) 0.85277(7) 0.16251(3) 0.0558(2) Uani d . 1 . . Br
C4 -0.0071(7) 0.7351(5) 0.4223(3) 0.0376(10) Uani d . 1 . . C
C9 -0.1970(7) 0.7097(5) 0.7617(3) 0.0366(10) Uani d . 1 . . C
N1 -0.1440(6) 0.6989(5) 0.4956(2) 0.0486(10) Uani d . 1 . . N
H1 -0.2859 0.6503 0.4823 0.058 Uiso calc R 1 . . H
O1 -0.4484(6) 0.6275(5) 0.6248(2) 0.0618(9) Uani d . 1 . . O
C1 0.2574(7) 0.8076(5) 0.2686(3) 0.0392(10) Uani d . 1 . . C
C6 0.0314(8) 0.7235(6) 0.2534(3) 0.0445(11) Uani d . 1 . . C
H6 -0.0323 0.6894 0.1916 0.053 Uiso calc R 1 . . H
C7 -0.0631(7) 0.7378(6) 0.5940(3) 0.0405(10) Uani d . 1 . . C
H7A -0.0091 0.8656 0.6111 0.049 Uiso calc R 1 . . H
H7B 0.0679 0.6717 0.6027 0.049 Uiso calc R 1 . . H
C2 0.3534(8) 0.8543(6) 0.3592(3) 0.0454(11) Uani d . 1 . . C
H2 0.5066 0.9099 0.3695 0.054 Uiso calc R 1 . . H
C3 0.2221(7) 0.8186(6) 0.4356(3) 0.0441(11) Uani d . 1 . . C
H3 0.2883 0.8512 0.4971 0.053 Uiso calc R 1 . . H
C8 -0.2535(8) 0.6866(5) 0.6579(3) 0.0408(10) Uani d . 1 . . C
C5 -0.0992(7) 0.6899(6) 0.3288(3) 0.0422(11) Uani d . 1 . . C
H5 -0.2529 0.6357 0.3177 0.051 Uiso calc R 1 . . H
C14 -0.3667(8) 0.6519(6) 0.8206(3) 0.0503(12) Uani d . 1 . . C
H14 -0.5136 0.6004 0.7947 0.060 Uiso calc R 1 . . H
C13 -0.3209(10) 0.6695(7) 0.9168(4) 0.0628(14) Uani d . 1 . . C
H13 -0.4373 0.6306 0.9557 0.075 Uiso calc R 1 . . H
C10 0.0199(8) 0.7858(6) 0.8022(3) 0.0515(12) Uani d . 1 . . C
H10 0.1363 0.8260 0.7636 0.062 Uiso calc R 1 . . H
C11 0.0652(9) 0.8025(7) 0.8986(4) 0.0672(15) Uani d . 1 . . C
H11 0.2116 0.8537 0.9251 0.081 Uiso calc R 1 . . H
C12 -0.1064(11) 0.7434(7) 0.9561(3) 0.0680(15) Uani d . 1 . . C
H12 -0.0761 0.7538 1.0214 0.082 Uiso calc R 1 . . H

loop_
_atom_site_aniso_label
_atom_site_aniso_U_11
_atom_site_aniso_U_22
_atom_site_aniso_U_33
_atom_site_aniso_U_12
_atom_site_aniso_U_13
_atom_site_aniso_U_23
Br1 0.0572(3) 0.0634(3) 0.0492(3) 0.0032(2) 0.0180(2) 0.0171(2)
C4 0.041(3) 0.039(2) 0.034(2) 0.006(2) 0.004(2) 0.0058(19)
C9 0.044(3) 0.031(2) 0.034(2) 0.0040(19) 0.006(2) 0.0045(18)
N1 0.038(2) 0.073(3) 0.031(2) -0.0104(19) 0.0017(17) 0.0060(18)
O1 0.045(2) 0.089(3) 0.045(2) -0.0127(18) -0.0014(16) 0.0090(17)
C1 0.041(3) 0.043(2) 0.036(3) 0.009(2) 0.010(2) 0.010(2)
C6 0.043(3) 0.054(3) 0.034(2) 0.004(2) -0.003(2) 0.004(2)
C7 0.043(3) 0.047(3) 0.030(2) 0.003(2) 0.003(2) 0.0037(19)
C2 0.039(3) 0.050(3) 0.043(3) -0.004(2) 0.001(2) 0.001(2)
C3 0.043(3) 0.055(3) 0.030(2) 0.000(2) -0.001(2) 0.000(2)
C8 0.046(3) 0.038(2) 0.039(3) 0.005(2) 0.006(2) 0.0065(19)
C5 0.032(2) 0.052(3) 0.039(3) -0.003(2) 0.000(2) 0.003(2)
C14 0.054(3) 0.049(3) 0.044(3) -0.007(2) 0.007(2) 0.005(2)
C13 0.073(4) 0.067(3) 0.047(3) -0.005(3) 0.018(3) 0.014(3)
C10 0.046(3) 0.068(3) 0.038(3) -0.002(2) 0.005(2) 0.008(2)
C11 0.059(3) 0.093(4) 0.046(3) 0.001(3) -0.010(3) 0.008(3)
C12 0.095(5) 0.079(4) 0.031(3) 0.008(3) -0.001(3) 0.013(3)

loop_
_atom_type_symbol
_atom_type_description
_atom_type_scat_dispersion_real
_atom_type_scat_dispersion_imag
_atom_type_scat_source
O O 0.0106 0.0060 'International Tables Vol C Tables 4.2.6.8 and 6.1.1.4'
N N 0.0061 0.0033 'International Tables Vol C Tables 4.2.6.8 and 6.1.1.4'
Br Br -0.2901 2.4595 'International Tables Vol C Tables 4.2.6.8 and 6.1.1.4'
H H 0.0000 0.0000 'International Tables Vol C Tables 4.2.6.8 and 6.1.1.4'
C C 0.0033 0.0016 'International Tables Vol C Tables 4.2.6.8 and 6.1.1.4'

loop_
_geom_angle_atom_site_label_1
_geom_angle_atom_site_label_2
_geom_angle_atom_site_label_3
_geom_angle
N1 C4 C3 123.3(4)
N1 C4 C5 119.4(4)
C3 C4 C5 117.3(4)
C14 C9 C10 118.4(4)
C14 C9 C8 118.8(4)
C10 C9 C8 122.8(4)
C4 N1 C7 123.4(3)
C4 N1 H1 118.3
C7 N1 H1 118.3
C2 C1 C6 120.1(4)
C2 C1 Br1 120.3(3)
C6 C1 Br1 119.6(3)
C5 C6 C1 120.1(4)
C5 C6 H6 119.9
C1 C6 H6 119.9
N1 C7 C8 111.1(3)
N1 C7 H7A 109.4
C8 C7 H7A 109.4
N1 C7 H7B 109.4
C8 C7 H7B 109.4
H7A C7 H7B 108.0
C1 C2 C3 119.8(4)
C1 C2 H2 120.1
C3 C2 H2 120.1
C2 C3 C4 121.2(4)
C2 C3 H3 119.4
C4 C3 H3 119.4
O1 C8 C9 121.5(4)
O1 C8 C7 120.2(4)
C9 C8 C7 118.3(4)
C6 C5 C4 121.4(4)
C6 C5 H5 119.3
C4 C5 H5 119.3
C13 C14 C9 120.6(4)
C13 C14 H14 119.7
C9 C14 H14 119.7
C12 C13 C14 120.7(5)
C12 C13 H13 119.7
C14 C13 H13 119.7
C11 C10 C9 120.7(4)
C11 C10 H10 119.6
C9 C10 H10 119.6
C10 C11 C12 119.9(5)
C10 C11 H11 120.0
C12 C11 H11 120.0
C13 C12 C11 119.6(5)
C13 C12 H12 120.2
C11 C12 H12 120.2

loop_
_geom_bond_atom_site_label_1
_geom_bond_atom_site_label_2
_geom_bond_site_symmetry_2
_geom_bond_distance
_geom_bond_publ_flag
Br1 C1 . 1.903(4) ?
C4 N1 . 1.365(5) ?
C4 C3 . 1.390(6) ?
C4 C5 . 1.395(6) ?
C9 C14 . 1.379(6) ?
C9 C10 . 1.384(6) ?
C9 C8 . 1.483(6) ?
N1 C7 . 1.438(5) ?
N1 H1 . 0.8600 ?
O1 C8 . 1.214(5) ?
C1 C2 . 1.367(6) ?
C1 C6 . 1.376(6) ?
C6 C5 . 1.364(6) ?
C6 H6 . 0.9300 ?
C7 C8 . 1.496(6) ?
C7 H7A . 0.9700 ?
C7 H7B . 0.9700 ?
C2 C3 . 1.381(6) ?
C2 H2 . 0.9300 ?
C3 H3 . 0.9300 ?
C5 H5 . 0.9300 ?
C14 C13 . 1.371(6) ?
C14 H14 . 0.9300 ?
C13 C12 . 1.363(7) ?
C13 H13 . 0.9300 ?
C10 C11 . 1.374(6) ?
C10 H10 . 0.9300 ?
C11 C12 . 1.377(7) ?
C11 H11 . 0.9300 ?
C12 H12 . 0.9300 ?

loop_
_cod_related_entry_id
_cod_related_entry_database
_cod_related_entry_code
1 ChemSpider 703912
